data_7715979
loop_
_publ_author_name
'Zender, Elena'
'Valverde, Danillo'
'Neubaur, Robert'
'Karger, Sebastian'
'Virovets, Alexander'
'Bolte, Michael'
'Lerner, Hans-Wolfram'
'Olivier, Yoann'
'Wagner, Matthias'

_publ_section_title
;
 Borylation and rearrangement reactions of azasilaanthracenes to afford
 B,N-doped nanographenes.
;
_journal_issue 22
_journal_name_full 'Dalton transactions (Cambridge, England : 2003)'
_journal_page_first 9294
_journal_page_last 9300
_journal_paper_doi 10.1039/d4dt01166j
_journal_volume 53
_journal_year 2024
_chemical_formula_moiety 'C51 H36 B3 N3, 2(C H Cl3)'
_chemical_formula_sum 'C53 H38 B3 Cl6 N3'
_chemical_formula_weight 961.99
_space_group_crystal_system triclinic
_space_group_IT_number 2
_space_group_name_Hall '-P 1'
_space_group_name_H-M_alt 'P -1'
_atom_sites_solution_hydrogens geom
_audit_creation_method SHELXL-2018/3
_audit_update_record
;
2024-05-06 deposited with the CCDC.	2024-05-08 downloaded from the CCDC.
;
_cell_angle_alpha 114.175(8)
_cell_angle_beta 101.129(6)
_cell_angle_gamma 103.186(7)
_cell_formula_units_Z 2
_cell_length_a 12.7063(9)
_cell_length_b 13.7794(11)
_cell_length_c 15.4494(12)
_cell_measurement_reflns_used 601
_cell_measurement_temperature 100(2)
_cell_measurement_theta_max 26.0580
_cell_measurement_theta_min 4.1560
_cell_volume 2274.3(4)
_computing_cell_refinement 'CrysAlisPro 1.171.42.43a (Rigaku OD, 2022)'
_computing_data_collection 'P24 beamline local software'
_computing_data_reduction 'CrysAlisPro 1.171.42.43a (Rigaku OD, 2022)'
_computing_publication_material 'IUCr online tools'
_computing_structure_refinement 'SHELXL-2018/3 (Sheldrick, 2018)'
_computing_structure_solution 'SHELXT (G. M. Sheldrick, 2015)'
_diffrn_ambient_temperature 100(2)
_diffrn_detector 'X-Spectrum Lambda 7.5M CdTe photon-counting detector'
_diffrn_detector_area_resol_mean 18.2
_diffrn_measured_fraction_theta_full 0.961
_diffrn_measured_fraction_theta_max 0.960
_diffrn_measurement_device 'DESY Petra3 P24 beamline, Huber diffractometer, Lambda 7.5M CdTe'
_diffrn_measurement_method '\f scans'
_diffrn_radiation_probe x-ray
_diffrn_radiation_type synchrotron
_diffrn_radiation_wavelength 0.500
_diffrn_reflns_av_R_equivalents 0.0340
_diffrn_reflns_av_unetI/netI 0.0286
_diffrn_reflns_Laue_measured_fraction_full 0.961
_diffrn_reflns_Laue_measured_fraction_max 0.960
_diffrn_reflns_limit_h_max 15
_diffrn_reflns_limit_h_min -15
_diffrn_reflns_limit_k_max 17
_diffrn_reflns_limit_k_min -17
_diffrn_reflns_limit_l_max 19
_diffrn_reflns_limit_l_min -19
_diffrn_reflns_number 46742
_diffrn_reflns_point_group_measured_fraction_full 0.961
_diffrn_reflns_point_group_measured_fraction_max 0.960
_diffrn_reflns_theta_full 17.458
_diffrn_reflns_theta_max 17.977
_diffrn_reflns_theta_min 1.869
_diffrn_source synchrotron
_exptl_absorpt_coefficient_mu 0.164
_exptl_absorpt_correction_T_max 1.00000
_exptl_absorpt_correction_T_min 0.60582
_exptl_absorpt_correction_type multi-scan
_exptl_absorpt_process_details
;
CrysAlisPro 1.171.42.43a (Rigaku Oxford Diffraction, 2022)
Empirical absorption correction using spherical harmonics,
implemented in SCALE3 ABSPACK scaling algorithm.
;
_exptl_crystal_colour brownish-yellow
_exptl_crystal_density_diffrn 1.405
_exptl_crystal_description 'elongated prism'
_exptl_crystal_F_000 988
_exptl_crystal_size_max 0.390
_exptl_crystal_size_mid 0.080
_exptl_crystal_size_min 0.050
_refine_diff_density_max 1.211
_refine_diff_density_min -0.715
_refine_diff_density_rms 0.097
_refine_ls_extinction_method none
_refine_ls_goodness_of_fit_ref 1.058
_refine_ls_hydrogen_treatment constr
_refine_ls_matrix_type full
_refine_ls_number_parameters 616
_refine_ls_number_reflns 8606
_refine_ls_number_restraints 0
_refine_ls_restrained_S_all 1.058
_refine_ls_R_factor_all 0.0880
_refine_ls_R_factor_gt 0.0799
_refine_ls_shift/su_max 0.003
_refine_ls_shift/su_mean 0.000
_refine_ls_structure_factor_coef Fsqd
_refine_ls_weighting_details 'w=1/[\s^2^(Fo^2^)+(0.1642P)^2^+1.8586P] where P=(Fo^2^+2Fc^2^)/3'
_refine_ls_weighting_scheme calc
_refine_ls_wR_factor_gt 0.2399
_refine_ls_wR_factor_ref 0.2472
_reflns_Friedel_coverage 0.000
_reflns_number_gt 7127
_reflns_number_total 8606
_reflns_threshold_expression 'I > 2\s(I)'
_cod_data_source_file d4dt01166j3.cif
_cod_data_source_block wa3400-P24
_cod_depositor_comments 'Adding full bibliography for 7715973--7715981.cif.'
_cod_original_cell_volume 2274.3(3)
_cod_database_code 7715979
_shelx_shelxl_version_number 2018/3
_shelx_space_group_comment
;
The symmetry employed for this shelxl refinement is uniquely defined
by the following loop, which should always be used as a source of
symmetry information in preference to the above space-group names.
They are only intended as comments.
;
_shelx_estimated_absorpt_t_min 0.939
_shelx_estimated_absorpt_t_max 0.992

loop_
_space_group_symop_operation_xyz
'x, y, z'
'-x, -y, -z'

loop_
_atom_site_label
_atom_site_type_symbol
_atom_site_fract_x
_atom_site_fract_y
_atom_site_fract_z
_atom_site_U_iso_or_equiv
_atom_site_adp_type
_atom_site_occupancy
_atom_site_site_symmetry_order
_atom_site_calc_flag
_atom_site_refinement_flags_posn
_atom_site_refinement_flags_adp
_atom_site_refinement_flags_occupancy
_atom_site_disorder_assembly
_atom_site_disorder_group
B1 B 0.7442(3) 0.2867(3) 0.6962(2) 0.0298(6) Uani 1 1 d . . . . .
B2 B 0.4294(2) 0.3740(2) 0.8347(2) 0.0255(6) Uani 1 1 d . . . . .
B3 B 0.5905(3) 0.5829(2) 0.6580(2) 0.0283(6) Uani 1 1 d . . . . .
N1 N 0.58622(18) 0.41481(18) 0.72744(16) 0.0237(4) Uani 1 1 d . . . . .
N2 N 0.32714(19) 0.54258(18) 0.90797(17) 0.0266(5) Uani 1 1 d . . . . .
N3 N 0.4491(2) 0.7152(2) 0.71531(19) 0.0327(5) Uani 1 1 d . . . . .
C11 C 0.6315(2) 0.2433(2) 0.71056(19) 0.0276(5) Uani 1 1 d . . . . .
C12 C 0.5638(2) 0.3145(2) 0.73731(18) 0.0245(5) Uani 1 1 d . . . . .
C13 C 0.4764(2) 0.2834(2) 0.77555(19) 0.0244(5) Uani 1 1 d . . . . .
C14 C 0.4408(2) 0.1726(2) 0.7620(2) 0.0283(6) Uani 1 1 d . . . . .
H14 H 0.376081 0.148191 0.779800 0.034 Uiso 1 1 calc R U . . .
C15 C 0.4966(2) 0.0971(2) 0.7236(2) 0.0316(6) Uani 1 1 d . . . . .
H15 H 0.467928 0.020877 0.710717 0.038 Uiso 1 1 calc R U . . .
C16 C 0.5950(2) 0.1365(2) 0.7048(2) 0.0312(6) Uani 1 1 d . . . . .
H16 H 0.639729 0.089280 0.687325 0.037 Uiso 1 1 calc R U . . .
C21 C 0.7608(2) 0.3944(2) 0.6868(2) 0.0319(6) Uani 1 1 d . . . . .
C22 C 0.6762(2) 0.4460(2) 0.6907(2) 0.0274(5) Uani 1 1 d . . . . .
C23 C 0.6834(2) 0.5289(2) 0.6581(2) 0.0310(6) Uani 1 1 d . . . . .
C24 C 0.7821(3) 0.5671(3) 0.6364(3) 0.0401(7) Uani 1 1 d . . . . .
H24 H 0.788868 0.625016 0.617345 0.048 Uiso 1 1 calc R U . . .
C25 C 0.8699(3) 0.5240(3) 0.6416(3) 0.0485(8) Uani 1 1 d . . . . .
H25 H 0.937559 0.554363 0.630008 0.058 Uiso 1 1 calc R U . . .
C26 C 0.8569(3) 0.4371(3) 0.6636(3) 0.0429(7) Uani 1 1 d . . . . .
H26 H 0.914780 0.403864 0.663275 0.051 Uiso 1 1 calc R U . . .
C31 C 0.3646(2) 0.3761(2) 0.90956(19) 0.0261(5) Uani 1 1 d . . . . .
C32 C 0.3160(2) 0.4624(2) 0.94290(19) 0.0251(5) Uani 1 1 d . . . . .
C33 C 0.2560(2) 0.4694(2) 1.0116(2) 0.0292(6) Uani 1 1 d . . . . .
H33 H 0.223743 0.527407 1.033359 0.035 Uiso 1 1 calc R U . . .
C34 C 0.2441(2) 0.3922(2) 1.0472(2) 0.0322(6) Uani 1 1 d . . . . .
H34 H 0.201538 0.395879 1.091993 0.039 Uiso 1 1 calc R U . . .
C35 C 0.2939(3) 0.3086(2) 1.0183(2) 0.0349(6) Uani 1 1 d . . . . .
H35 H 0.286631 0.256376 1.044023 0.042 Uiso 1 1 calc R U . . .
C36 C 0.3537(2) 0.3027(2) 0.9517(2) 0.0303(6) Uani 1 1 d . . . . .
H36 H 0.388944 0.246771 0.933667 0.036 Uiso 1 1 calc R U . . .
C41 C 0.4496(2) 0.4723(2) 0.81336(19) 0.0254(5) Uani 1 1 d . . . . .
C42 C 0.3917(2) 0.5511(2) 0.8469(2) 0.0266(5) Uani 1 1 d . . . . .
C43 C 0.3946(2) 0.6339(2) 0.8173(2) 0.0313(6) Uani 1 1 d . . . . .
H43 H 0.357071 0.686721 0.841775 0.038 Uiso 1 1 calc R U . . .
C44 C 0.4532(2) 0.6379(2) 0.7514(2) 0.0292(6) Uani 1 1 d . . . . .
C45 C 0.5196(2) 0.5669(2) 0.72070(19) 0.0262(5) Uani 1 1 d . . . . .
C46 C 0.5178(2) 0.4856(2) 0.75429(19) 0.0244(5) Uani 1 1 d . . . . .
C51 C 0.5685(2) 0.6580(2) 0.6095(2) 0.0310(6) Uani 1 1 d . . . . .
C52 C 0.4981(2) 0.7222(2) 0.6430(2) 0.0315(6) Uani 1 1 d . . . . .
C53 C 0.4759(3) 0.7939(2) 0.6034(2) 0.0360(6) Uani 1 1 d . . . . .
H53 H 0.427539 0.835579 0.624989 0.043 Uiso 1 1 calc R U . . .
C54 C 0.5237(3) 0.8036(3) 0.5337(2) 0.0394(7) Uani 1 1 d . . . . .
H54 H 0.510471 0.854240 0.509259 0.047 Uiso 1 1 calc R U . . .
C55 C 0.5915(3) 0.7403(3) 0.4984(2) 0.0382(7) Uani 1 1 d . . . . .
H55 H 0.623704 0.746814 0.449582 0.046 Uiso 1 1 calc R U . . .
C56 C 0.6113(3) 0.6680(3) 0.5352(2) 0.0355(6) Uani 1 1 d . . . . .
H56 H 0.655548 0.623142 0.509128 0.043 Uiso 1 1 calc R U . . .
C61 C 0.8391(2) 0.2295(2) 0.6929(2) 0.0303(6) Uani 1 1 d . . . . .
C62 C 0.9328(2) 0.2745(2) 0.7800(2) 0.0300(6) Uani 1 1 d . . . . .
C63 C 1.0210(3) 0.2310(3) 0.7793(2) 0.0350(6) Uani 1 1 d . . . . .
H63 H 1.083372 0.262367 0.839083 0.042 Uiso 1 1 calc R U . . .
C64 C 1.0199(3) 0.1418(3) 0.6922(2) 0.0385(7) Uani 1 1 d . . . . .
C65 C 0.9270(3) 0.0965(3) 0.6062(2) 0.0393(7) Uani 1 1 d . . . . .
H65 H 0.924707 0.035205 0.546589 0.047 Uiso 1 1 calc R U . . .
C66 C 0.8368(3) 0.1386(3) 0.6049(2) 0.0351(6) Uani 1 1 d . . . . .
C67 C 0.9367(3) 0.3695(3) 0.8774(2) 0.0351(6) Uani 1 1 d . . . . .
H67A H 0.871137 0.343707 0.896898 0.053 Uiso 1 1 calc R U . . .
H67B H 0.933927 0.435121 0.868032 0.053 Uiso 1 1 calc R U . . .
H67C H 1.007590 0.390873 0.930131 0.053 Uiso 1 1 calc R U . . .
C68 C 1.1179(3) 0.0972(3) 0.6934(3) 0.0544(10) Uani 1 1 d . . . . .
H68A H 1.181401 0.146843 0.687065 0.082 Uiso 1 1 calc R U . . .
H68B H 1.092937 0.020535 0.637191 0.082 Uiso 1 1 calc R U . . .
H68C H 1.143117 0.095406 0.756599 0.082 Uiso 1 1 calc R U . . .
C69 C 0.7382(3) 0.0871(3) 0.5086(2) 0.0482(8) Uani 1 1 d . . . . .
H69A H 0.761661 0.114799 0.463642 0.072 Uiso 1 1 calc R U . . .
H69B H 0.673074 0.108797 0.523774 0.072 Uiso 1 1 calc R U . . .
H69C H 0.716234 0.004423 0.475942 0.072 Uiso 1 1 calc R U . . .
C71 C 0.2635(2) 0.6196(2) 0.9340(2) 0.0273(5) Uani 1 1 d . . . . .
C72 C 0.1541(2) 0.5886(2) 0.8728(2) 0.0331(6) Uani 1 1 d . . . . .
H72 H 0.118507 0.515484 0.816152 0.040 Uiso 1 1 calc R U . . .
C73 C 0.0958(3) 0.6662(3) 0.8952(2) 0.0401(7) Uani 1 1 d . . . . .
H73 H 0.021027 0.646459 0.852802 0.048 Uiso 1 1 calc R U . . .
C74 C 0.1472(3) 0.7711(3) 0.9787(2) 0.0403(7) Uani 1 1 d . . . . .
H74 H 0.107249 0.823268 0.994035 0.048 Uiso 1 1 calc R U . . .
C75 C 0.2573(3) 0.8013(3) 1.0410(2) 0.0390(7) Uani 1 1 d . . . . .
H75 H 0.292271 0.873753 1.098488 0.047 Uiso 1 1 calc R U . . .
C76 C 0.3160(3) 0.7251(2) 1.0188(2) 0.0329(6) Uani 1 1 d . . . . .
H76 H 0.390906 0.744877 1.061049 0.039 Uiso 1 1 calc R U . . .
C81 C 0.3893(3) 0.7928(3) 0.7549(3) 0.0423(8) Uani 1 1 d . . . . .
C82 C 0.2736(4) 0.7610(4) 0.7105(4) 0.0718(13) Uani 1 1 d . . . . .
H82 H 0.231484 0.688891 0.653887 0.086 Uiso 1 1 calc R U . . .
C83 C 0.2200(5) 0.8399(6) 0.7524(6) 0.096(2) Uani 1 1 d . . . . .
H83 H 0.140288 0.820213 0.722857 0.115 Uiso 1 1 calc R U . . .
C84 C 0.2790(6) 0.9432(5) 0.8339(5) 0.0879(19) Uani 1 1 d . . . . .
H84 H 0.240506 0.994299 0.860583 0.106 Uiso 1 1 calc R U . . .
C85 C 0.3927(6) 0.9729(4) 0.8767(4) 0.0780(17) Uani 1 1 d . . . . .
H85 H 0.433791 1.045045 0.933466 0.094 Uiso 1 1 calc R U . . .
C86 C 0.4510(4) 0.8975(3) 0.8379(3) 0.0514(9) Uani 1 1 d . . . . .
H86 H 0.530731 0.918171 0.867986 0.062 Uiso 1 1 calc R U . . .
C1S C 0.8263(4) -0.1197(3) 0.7977(4) 0.0628(11) Uani 1 1 d . . . . .
H1S H 0.772135 -0.190777 0.737262 0.075 Uiso 1 1 calc R U . . .
Cl1 Cl 0.84877(17) -0.01083(12) 0.76555(11) 0.0960(5) Uani 1 1 d . . . . .
Cl2 Cl 0.95229(13) -0.14341(14) 0.83454(14) 0.1069(6) Uani 1 1 d . . . . .
Cl3 Cl 0.76286(14) -0.08865(12) 0.89115(13) 0.0895(5) Uani 1 1 d . . . . .
C2S C 0.0751(4) 0.2959(3) 0.5513(3) 0.0560(9) Uani 1 1 d . . . . .
H2S H 0.010733 0.265076 0.571838 0.067 Uiso 0.55 1 calc R U P A 1
H2SA H 0.047206 0.268770 0.596510 0.067 Uiso 0.45 1 calc R U P B 2
Cl4 Cl 0.0820(4) 0.1899(5) 0.4443(3) 0.0668(10) Uani 0.55 1 d . . P C 1
Cl6 Cl 0.0607(4) 0.4077(3) 0.5343(3) 0.1151(14) Uani 0.55 1 d . . P C 1
Cl8 Cl 0.20949(17) 0.3472(2) 0.64798(14) 0.0740(6) Uani 0.55 1 d . . P C 1
Cl5 Cl -0.0464(3) 0.3026(4) 0.4687(2) 0.1011(12) Uani 0.45 1 d . . P C 2
Cl7 Cl 0.1712(3) 0.4280(2) 0.62141(19) 0.0897(11) Uani 0.45 1 d . . P C 2
Cl9 Cl 0.1189(6) 0.1977(6) 0.4731(6) 0.107(2) Uani 0.45 1 d . . P C 2

loop_
_atom_site_aniso_label
_atom_site_aniso_U_11
_atom_site_aniso_U_22
_atom_site_aniso_U_33
_atom_site_aniso_U_23
_atom_site_aniso_U_13
_atom_site_aniso_U_12
B1 0.0304(15) 0.0327(15) 0.0250(14) 0.0091(12) 0.0085(12) 0.0180(12)
B2 0.0218(13) 0.0247(13) 0.0282(14) 0.0108(12) 0.0063(11) 0.0100(11)
B3 0.0296(15) 0.0258(14) 0.0285(14) 0.0115(12) 0.0099(12) 0.0101(11)
N1 0.0237(10) 0.0243(10) 0.0254(10) 0.0109(9) 0.0088(8) 0.0130(8)
N2 0.0284(11) 0.0267(11) 0.0322(12) 0.0149(9) 0.0146(9) 0.0165(9)
N3 0.0379(13) 0.0315(12) 0.0410(13) 0.0219(11) 0.0175(11) 0.0203(10)
C11 0.0312(13) 0.0286(13) 0.0261(13) 0.0118(11) 0.0097(11) 0.0174(11)
C12 0.0266(12) 0.0244(12) 0.0222(12) 0.0091(10) 0.0060(10) 0.0134(10)
C13 0.0236(12) 0.0228(12) 0.0243(12) 0.0096(10) 0.0039(10) 0.0101(9)
C14 0.0258(12) 0.0255(12) 0.0299(13) 0.0103(11) 0.0056(10) 0.0106(10)
C15 0.0377(15) 0.0222(12) 0.0323(14) 0.0103(11) 0.0085(12) 0.0130(11)
C16 0.0365(14) 0.0284(13) 0.0299(14) 0.0104(11) 0.0107(11) 0.0196(11)
C21 0.0290(13) 0.0329(14) 0.0357(15) 0.0144(12) 0.0132(12) 0.0153(11)
C22 0.0251(12) 0.0277(12) 0.0288(13) 0.0114(11) 0.0096(10) 0.0112(10)
C23 0.0312(14) 0.0314(13) 0.0331(14) 0.0147(12) 0.0149(11) 0.0128(11)
C24 0.0395(16) 0.0425(16) 0.0509(18) 0.0270(15) 0.0243(14) 0.0182(13)
C25 0.0384(17) 0.0508(19) 0.072(2) 0.0338(18) 0.0336(17) 0.0211(15)
C26 0.0321(15) 0.0494(18) 0.059(2) 0.0276(16) 0.0242(15) 0.0236(14)
C31 0.0250(12) 0.0231(12) 0.0276(13) 0.0099(10) 0.0072(10) 0.0088(10)
C32 0.0226(12) 0.0247(12) 0.0266(12) 0.0103(10) 0.0079(10) 0.0091(10)
C33 0.0276(13) 0.0284(13) 0.0287(13) 0.0102(11) 0.0104(11) 0.0101(10)
C34 0.0283(13) 0.0373(14) 0.0275(13) 0.0136(12) 0.0105(11) 0.0073(11)
C35 0.0372(15) 0.0313(14) 0.0352(15) 0.0170(12) 0.0103(12) 0.0089(12)
C36 0.0313(13) 0.0273(13) 0.0328(14) 0.0142(11) 0.0100(11) 0.0114(10)
C41 0.0263(12) 0.0252(12) 0.0267(13) 0.0106(10) 0.0093(10) 0.0150(10)
C42 0.0265(12) 0.0260(12) 0.0306(13) 0.0127(11) 0.0126(11) 0.0135(10)
C43 0.0343(14) 0.0290(13) 0.0381(15) 0.0165(12) 0.0163(12) 0.0188(11)
C44 0.0300(13) 0.0273(13) 0.0359(14) 0.0170(11) 0.0123(11) 0.0141(11)
C45 0.0274(12) 0.0259(12) 0.0269(13) 0.0116(10) 0.0087(10) 0.0138(10)
C46 0.0234(12) 0.0240(12) 0.0258(12) 0.0094(10) 0.0085(10) 0.0124(10)
C51 0.0313(14) 0.0262(13) 0.0354(14) 0.0152(11) 0.0106(11) 0.0090(11)
C52 0.0348(14) 0.0286(13) 0.0303(14) 0.0141(11) 0.0086(11) 0.0109(11)
C53 0.0441(16) 0.0295(13) 0.0335(15) 0.0158(12) 0.0073(12) 0.0138(12)
C54 0.0488(18) 0.0338(15) 0.0328(15) 0.0192(13) 0.0043(13) 0.0107(13)
C55 0.0428(17) 0.0392(15) 0.0293(14) 0.0178(13) 0.0083(12) 0.0080(13)
C56 0.0376(15) 0.0346(14) 0.0308(14) 0.0137(12) 0.0100(12) 0.0107(12)
C61 0.0312(14) 0.0320(13) 0.0320(14) 0.0141(12) 0.0137(11) 0.0178(11)
C62 0.0287(13) 0.0297(13) 0.0322(14) 0.0132(11) 0.0116(11) 0.0122(11)
C63 0.0312(14) 0.0386(15) 0.0311(14) 0.0118(12) 0.0070(11) 0.0165(12)
C64 0.0339(15) 0.0395(15) 0.0393(16) 0.0127(13) 0.0100(13) 0.0208(13)
C65 0.0393(16) 0.0409(16) 0.0330(15) 0.0086(13) 0.0121(13) 0.0223(13)
C66 0.0331(14) 0.0375(15) 0.0317(15) 0.0102(12) 0.0095(12) 0.0192(12)
C67 0.0351(15) 0.0362(15) 0.0333(15) 0.0119(12) 0.0133(12) 0.0176(12)
C68 0.0450(19) 0.056(2) 0.0468(19) 0.0065(16) 0.0053(15) 0.0333(17)
C69 0.0418(17) 0.058(2) 0.0337(16) 0.0071(15) 0.0073(14) 0.0302(16)
C71 0.0295(13) 0.0291(13) 0.0316(13) 0.0154(11) 0.0155(11) 0.0180(11)
C72 0.0326(14) 0.0355(14) 0.0308(14) 0.0121(12) 0.0114(11) 0.0167(12)
C73 0.0344(15) 0.0516(18) 0.0436(17) 0.0237(15) 0.0150(13) 0.0266(14)
C74 0.0456(17) 0.0440(16) 0.0446(17) 0.0213(14) 0.0214(14) 0.0323(14)
C75 0.0489(18) 0.0323(14) 0.0376(16) 0.0129(13) 0.0146(14) 0.0238(13)
C76 0.0334(14) 0.0318(14) 0.0346(15) 0.0140(12) 0.0105(12) 0.0169(11)
C81 0.057(2) 0.0447(17) 0.059(2) 0.0384(16) 0.0366(17) 0.0357(16)
C82 0.058(2) 0.067(3) 0.123(4) 0.058(3) 0.039(3) 0.044(2)
C83 0.091(4) 0.117(5) 0.162(6) 0.097(5) 0.078(4) 0.085(4)
C84 0.136(5) 0.097(4) 0.134(5) 0.091(4) 0.103(4) 0.099(4)
C85 0.157(5) 0.068(3) 0.081(3) 0.057(3) 0.088(4) 0.082(3)
C86 0.084(3) 0.0486(19) 0.053(2) 0.0340(17) 0.043(2) 0.0416(19)
C1S 0.057(2) 0.0396(18) 0.074(3) 0.0142(18) 0.011(2) 0.0186(17)
Cl1 0.1669(16) 0.0861(9) 0.0902(9) 0.0579(8) 0.0849(10) 0.0716(10)
Cl2 0.0730(8) 0.1020(11) 0.1250(13) 0.0345(10) 0.0070(8) 0.0525(8)
Cl3 0.1071(10) 0.0853(8) 0.1319(12) 0.0809(9) 0.0713(9) 0.0459(8)
C2S 0.055(2) 0.058(2) 0.056(2) 0.0256(18) 0.0263(18) 0.0162(18)
Cl4 0.064(2) 0.0624(15) 0.0488(11) 0.0073(9) 0.0175(12) 0.0161(15)
Cl6 0.181(3) 0.132(2) 0.173(3) 0.123(3) 0.148(3) 0.124(3)
Cl8 0.0518(10) 0.0941(15) 0.0457(10) 0.0149(10) 0.0145(8) 0.0085(10)
Cl5 0.082(2) 0.175(4) 0.0656(17) 0.064(2) 0.0284(15) 0.059(2)
Cl7 0.093(2) 0.0676(15) 0.0512(13) -0.0025(12) 0.0320(14) -0.0209(15)
Cl9 0.103(5) 0.079(4) 0.177(7) 0.060(5) 0.097(4) 0.055(4)

loop_
_atom_type_symbol
_atom_type_description
_atom_type_scat_dispersion_real
_atom_type_scat_dispersion_imag
_atom_type_scat_source
C C 0.0007 0.0007 'International Tables Vol C Tables 4.2.6.8 and 6.1.1.4'
H H 0.0000 0.0000 'International Tables Vol C Tables 4.2.6.8 and 6.1.1.4'
B B 0.0003 0.0003 'International Tables Vol C Tables 4.2.6.8 and 6.1.1.4'
N N 0.0019 0.0015 'International Tables Vol C Tables 4.2.6.8 and 6.1.1.4'
Cl Cl 0.0817 0.0785 'International Tables Vol C Tables 4.2.6.8 and 6.1.1.4'

loop_
_geom_angle_atom_site_label_1
_geom_angle_atom_site_label_2
_geom_angle_atom_site_label_3
_geom_angle
_geom_angle_site_symmetry_1
_geom_angle_site_symmetry_3
_geom_angle_publ_flag
C11 B1 C21 113.7(2) . . ?
C11 B1 C61 124.8(3) . . ?
C21 B1 C61 121.5(3) . . ?
C41 B2 C31 117.0(2) . . ?
C41 B2 C13 113.6(2) . . ?
C31 B2 C13 129.3(2) . . ?
C45 B3 C23 113.7(2) . . ?
C45 B3 C51 117.3(2) . . ?
C23 B3 C51 128.8(3) . . ?
C12 N1 C22 120.5(2) . . ?
C12 N1 C46 120.0(2) . . ?
C22 N1 C46 119.5(2) . . ?
C42 N2 C32 124.6(2) . . ?
C42 N2 C71 117.1(2) . . ?
C32 N2 C71 118.3(2) . . ?
C44 N3 C52 124.4(2) . . ?
C44 N3 C81 117.5(2) . . ?
C52 N3 C81 118.1(2) . . ?
C16 C11 C12 118.6(2) . . ?
C16 C11 B1 120.8(2) . . ?
C12 C11 B1 120.5(2) . . ?
C13 C12 N1 121.2(2) . . ?
C13 C12 C11 118.3(2) . . ?
N1 C12 C11 120.4(2) . . ?
C14 C13 C12 118.2(2) . . ?
C14 C13 B2 122.9(2) . . ?
C12 C13 B2 118.8(2) . . ?
C15 C14 C13 122.5(3) . . ?
C15 C14 H14 118.7 . . ?
C13 C14 H14 118.7 . . ?
C16 C15 C14 117.8(2) . . ?
C16 C15 H15 121.1 . . ?
C14 C15 H15 121.1 . . ?
C15 C16 C11 122.4(2) . . ?
C15 C16 H16 118.8 . . ?
C11 C16 H16 118.8 . . ?
C26 C21 C22 119.1(3) . . ?
C26 C21 B1 119.2(3) . . ?
C22 C21 B1 121.4(3) . . ?
C21 C22 C23 118.7(3) . . ?
C21 C22 N1 120.0(2) . . ?
C23 C22 N1 121.2(2) . . ?
C24 C23 C22 118.2(3) . . ?
C24 C23 B3 121.8(3) . . ?
C22 C23 B3 119.7(2) . . ?
C25 C24 C23 122.8(3) . . ?
C25 C24 H24 118.6 . . ?
C23 C24 H24 118.6 . . ?
C26 C25 C24 118.3(3) . . ?
C26 C25 H25 120.9 . . ?
C24 C25 H25 120.9 . . ?
C25 C26 C21 122.3(3) . . ?
C25 C26 H26 118.8 . . ?
C21 C26 H26 118.8 . . ?
C36 C31 C32 116.8(2) . . ?
C36 C31 B2 125.5(2) . . ?
C32 C31 B2 117.7(2) . . ?
N2 C32 C33 118.7(2) . . ?
N2 C32 C31 120.6(2) . . ?
C33 C32 C31 120.6(2) . . ?
C34 C33 C32 120.0(2) . . ?
C34 C33 H33 120.0 . . ?
C32 C33 H33 120.0 . . ?
C33 C34 C35 120.8(3) . . ?
C33 C34 H34 119.6 . . ?
C35 C34 H34 119.6 . . ?
C36 C35 C34 119.1(3) . . ?
C36 C35 H35 120.5 . . ?
C34 C35 H35 120.5 . . ?
C35 C36 C31 122.7(3) . . ?
C35 C36 H36 118.6 . . ?
C31 C36 H36 118.6 . . ?
C46 C41 C42 118.0(2) . . ?
C46 C41 B2 122.2(2) . . ?
C42 C41 B2 119.7(2) . . ?
N2 C42 C43 118.6(2) . . ?
N2 C42 C41 119.4(2) . . ?
C43 C42 C41 121.9(2) . . ?
C44 C43 C42 118.7(2) . . ?
C44 C43 H43 120.7 . . ?
C42 C43 H43 120.7 . . ?
C43 C44 N3 118.9(2) . . ?
C43 C44 C45 122.1(2) . . ?
N3 C44 C45 119.0(2) . . ?
C46 C45 C44 117.9(2) . . ?
C46 C45 B3 122.3(2) . . ?
C44 C45 B3 119.8(2) . . ?
C41 C46 C45 121.0(2) . . ?
C41 C46 N1 119.4(2) . . ?
C45 C46 N1 119.5(2) . . ?
C56 C51 C52 117.1(3) . . ?
C56 C51 B3 126.0(3) . . ?
C52 C51 B3 116.9(3) . . ?
N3 C52 C53 118.9(3) . . ?
N3 C52 C51 121.0(2) . . ?
C53 C52 C51 120.1(3) . . ?
C54 C53 C52 120.3(3) . . ?
C54 C53 H53 119.9 . . ?
C52 C53 H53 119.9 . . ?
C53 C54 C55 120.8(3) . . ?
C53 C54 H54 119.6 . . ?
C55 C54 H54 119.6 . . ?
C56 C55 C54 119.2(3) . . ?
C56 C55 H55 120.4 . . ?
C54 C55 H55 120.4 . . ?
C55 C56 C51 122.5(3) . . ?
C55 C56 H56 118.7 . . ?
C51 C56 H56 118.7 . . ?
C62 C61 C66 118.4(2) . . ?
C62 C61 B1 118.7(2) . . ?
C66 C61 B1 122.9(2) . . ?
C63 C62 C61 120.8(3) . . ?
C63 C62 C67 119.1(3) . . ?
C61 C62 C67 120.1(2) . . ?
C62 C63 C64 121.2(3) . . ?
C62 C63 H63 119.4 . . ?
C64 C63 H63 119.4 . . ?
C65 C64 C63 118.2(3) . . ?
C65 C64 C68 121.8(3) . . ?
C63 C64 C68 120.0(3) . . ?
C64 C65 C66 121.7(3) . . ?
C64 C65 H65 119.1 . . ?
C66 C65 H65 119.1 . . ?
C65 C66 C61 119.7(3) . . ?
C65 C66 C69 119.6(3) . . ?
C61 C66 C69 120.7(3) . . ?
C62 C67 H67A 109.5 . . ?
C62 C67 H67B 109.5 . . ?
H67A C67 H67B 109.5 . . ?
C62 C67 H67C 109.5 . . ?
H67A C67 H67C 109.5 . . ?
H67B C67 H67C 109.5 . . ?
C64 C68 H68A 109.5 . . ?
C64 C68 H68B 109.5 . . ?
H68A C68 H68B 109.5 . . ?
C64 C68 H68C 109.5 . . ?
H68A C68 H68C 109.5 . . ?
H68B C68 H68C 109.5 . . ?
C66 C69 H69A 109.5 . . ?
C66 C69 H69B 109.5 . . ?
H69A C69 H69B 109.5 . . ?
C66 C69 H69C 109.5 . . ?
H69A C69 H69C 109.5 . . ?
H69B C69 H69C 109.5 . . ?
C72 C71 C76 121.3(2) . . ?
C72 C71 N2 119.6(2) . . ?
C76 C71 N2 119.1(2) . . ?
C71 C72 C73 119.2(3) . . ?
C71 C72 H72 120.4 . . ?
C73 C72 H72 120.4 . . ?
C74 C73 C72 120.0(3) . . ?
C74 C73 H73 120.0 . . ?
C72 C73 H73 120.0 . . ?
C73 C74 C75 120.4(3) . . ?
C73 C74 H74 119.8 . . ?
C75 C74 H74 119.8 . . ?
C76 C75 C74 119.9(3) . . ?
C76 C75 H75 120.0 . . ?
C74 C75 H75 120.0 . . ?
C71 C76 C75 119.1(3) . . ?
C71 C76 H76 120.4 . . ?
C75 C76 H76 120.4 . . ?
C82 C81 C86 121.7(3) . . ?
C82 C81 N3 119.8(3) . . ?
C86 C81 N3 118.6(3) . . ?
C81 C82 C83 117.2(5) . . ?
C81 C82 H82 121.4 . . ?
C83 C82 H82 121.4 . . ?
C84 C83 C82 122.1(6) . . ?
C84 C83 H83 119.0 . . ?
C82 C83 H83 119.0 . . ?
C85 C84 C83 119.8(4) . . ?
C85 C84 H84 120.1 . . ?
C83 C84 H84 120.1 . . ?
C84 C85 C86 120.7(5) . . ?
C84 C85 H85 119.7 . . ?
C86 C85 H85 119.7 . . ?
C81 C86 C85 118.6(5) . . ?
C81 C86 H86 120.7 . . ?
C85 C86 H86 120.7 . . ?
Cl3 C1S Cl2 111.1(3) . . ?
Cl3 C1S Cl1 109.5(2) . . ?
Cl2 C1S Cl1 111.9(3) . . ?
Cl3 C1S H1S 108.0 . . ?
Cl2 C1S H1S 108.0 . . ?
Cl1 C1S H1S 108.0 . . ?
Cl7 C2S Cl9 116.6(4) . . ?
Cl6 C2S Cl4 111.6(3) . . ?
Cl6 C2S Cl8 107.2(3) . . ?
Cl4 C2S Cl8 106.8(3) . . ?
Cl7 C2S Cl5 107.7(3) . . ?
Cl9 C2S Cl5 105.1(3) . . ?
Cl6 C2S H2S 110.4 . . ?
Cl4 C2S H2S 110.4 . . ?
Cl8 C2S H2S 110.4 . . ?
Cl7 C2S H2SA 109.1 . . ?
Cl9 C2S H2SA 109.1 . . ?
Cl5 C2S H2SA 109.1 . . ?

loop_
_geom_bond_atom_site_label_1
_geom_bond_atom_site_label_2
_geom_bond_distance
_geom_bond_site_symmetry_2
_geom_bond_publ_flag
B1 C11 1.516(4) . ?
B1 C21 1.521(4) . ?
B1 C61 1.582(4) . ?
B2 C41 1.499(4) . ?
B2 C31 1.538(4) . ?
B2 C13 1.538(4) . ?
B3 C45 1.490(4) . ?
B3 C23 1.532(4) . ?
B3 C51 1.548(4) . ?
N1 C12 1.423(3) . ?
N1 C22 1.429(3) . ?
N1 C46 1.440(3) . ?
N2 C42 1.386(3) . ?
N2 C32 1.406(3) . ?
N2 C71 1.453(3) . ?
N3 C44 1.396(3) . ?
N3 C52 1.405(4) . ?
N3 C81 1.454(4) . ?
C11 C16 1.399(4) . ?
C11 C12 1.436(3) . ?
C12 C13 1.417(4) . ?
C13 C14 1.403(4) . ?
C14 C15 1.389(4) . ?
C14 H14 0.9500 . ?
C15 C16 1.379(4) . ?
C15 H15 0.9500 . ?
C16 H16 0.9500 . ?
C21 C26 1.408(4) . ?
C21 C22 1.416(4) . ?
C22 C23 1.416(4) . ?
C23 C24 1.403(4) . ?
C24 C25 1.383(5) . ?
C24 H24 0.9500 . ?
C25 C26 1.357(5) . ?
C25 H25 0.9500 . ?
C26 H26 0.9500 . ?
C31 C36 1.406(4) . ?
C31 C32 1.420(4) . ?
C32 C33 1.406(4) . ?
C33 C34 1.378(4) . ?
C33 H33 0.9500 . ?
C34 C35 1.395(4) . ?
C34 H34 0.9500 . ?
C35 C36 1.379(4) . ?
C35 H35 0.9500 . ?
C36 H36 0.9500 . ?
C41 C46 1.409(4) . ?
C41 C42 1.429(3) . ?
C42 C43 1.389(4) . ?
C43 C44 1.383(4) . ?
C43 H43 0.9500 . ?
C44 C45 1.430(4) . ?
C45 C46 1.413(4) . ?
C51 C56 1.403(4) . ?
C51 C52 1.419(4) . ?
C52 C53 1.409(4) . ?
C53 C54 1.371(5) . ?
C53 H53 0.9500 . ?
C54 C55 1.390(5) . ?
C54 H54 0.9500 . ?
C55 C56 1.379(4) . ?
C55 H55 0.9500 . ?
C56 H56 0.9500 . ?
C61 C62 1.405(4) . ?
C61 C66 1.411(4) . ?
C62 C63 1.387(4) . ?
C62 C67 1.519(4) . ?
C63 C64 1.396(4) . ?
C63 H63 0.9500 . ?
C64 C65 1.389(4) . ?
C64 C68 1.509(4) . ?
C65 C66 1.399(4) . ?
C65 H65 0.9500 . ?
C66 C69 1.515(4) . ?
C67 H67A 0.9800 . ?
C67 H67B 0.9800 . ?
C67 H67C 0.9800 . ?
C68 H68A 0.9800 . ?
C68 H68B 0.9800 . ?
C68 H68C 0.9800 . ?
C69 H69A 0.9800 . ?
C69 H69B 0.9800 . ?
C69 H69C 0.9800 . ?
C71 C72 1.378(4) . ?
C71 C76 1.391(4) . ?
C72 C73 1.403(4) . ?
C72 H72 0.9500 . ?
C73 C74 1.377(5) . ?
C73 H73 0.9500 . ?
C74 C75 1.395(5) . ?
C74 H74 0.9500 . ?
C75 C76 1.391(4) . ?
C75 H75 0.9500 . ?
C76 H76 0.9500 . ?
C81 C82 1.376(6) . ?
C81 C86 1.385(6) . ?
C82 C83 1.413(6) . ?
C82 H82 0.9500 . ?
C83 C84 1.362(10) . ?
C83 H83 0.9500 . ?
C84 C85 1.354(9) . ?
C84 H84 0.9500 . ?
C85 C86 1.414(5) . ?
C85 H85 0.9500 . ?
C86 H86 0.9500 . ?
C1S Cl3 1.736(5) . ?
C1S Cl2 1.741(4) . ?
C1S Cl1 1.747(5) . ?
C1S H1S 1.0000 . ?
C2S Cl7 1.685(5) . ?
C2S Cl9 1.693(8) . ?
C2S Cl6 1.709(5) . ?
C2S Cl4 1.735(6) . ?
C2S Cl8 1.802(5) . ?
C2S Cl5 1.851(5) . ?
C2S H2S 1.0000 . ?
C2S H2SA 1.0000 . ?

loop_
_geom_hbond_atom_site_label_D
_geom_hbond_atom_site_label_H
_geom_hbond_atom_site_label_A
_geom_hbond_distance_DH
_geom_hbond_distance_HA
_geom_hbond_distance_DA
_geom_hbond_angle_DHA
_geom_hbond_site_symmetry_A
_geom_hbond_publ_flag
C82 H82 Cl5^b 0.95 2.78 3.246(6) 111.3 2_566 yes

loop_
_geom_torsion_atom_site_label_1
_geom_torsion_atom_site_label_2
_geom_torsion_atom_site_label_3
_geom_torsion_atom_site_label_4
_geom_torsion
_geom_torsion_site_symmetry_1
_geom_torsion_site_symmetry_2
_geom_torsion_site_symmetry_3
_geom_torsion_site_symmetry_4
_geom_torsion_publ_flag
C21 B1 C11 C16 169.9(2) . . . . ?
C61 B1 C11 C16 -11.1(4) . . . . ?
C21 B1 C11 C12 -14.5(4) . . . . ?
C61 B1 C11 C12 164.4(2) . . . . ?
C22 N1 C12 C13 178.7(2) . . . . ?
C46 N1 C12 C13 -1.5(3) . . . . ?
C22 N1 C12 C11 0.1(3) . . . . ?
C46 N1 C12 C11 179.9(2) . . . . ?
C16 C11 C12 C13 12.2(4) . . . . ?
B1 C11 C12 C13 -163.5(2) . . . . ?
C16 C11 C12 N1 -169.2(2) . . . . ?
B1 C11 C12 N1 15.2(4) . . . . ?
N1 C12 C13 C14 165.4(2) . . . . ?
C11 C12 C13 C14 -15.9(4) . . . . ?
N1 C12 C13 B2 -17.8(3) . . . . ?
C11 C12 C13 B2 160.9(2) . . . . ?
C41 B2 C13 C14 -161.8(2) . . . . ?
C31 B2 C13 C14 17.2(4) . . . . ?
C41 B2 C13 C12 21.6(3) . . . . ?
C31 B2 C13 C12 -159.4(3) . . . . ?
C12 C13 C14 C15 7.8(4) . . . . ?
B2 C13 C14 C15 -168.9(3) . . . . ?
C13 C14 C15 C16 4.4(4) . . . . ?
C14 C15 C16 C11 -8.5(4) . . . . ?
C12 C11 C16 C15 0.2(4) . . . . ?
B1 C11 C16 C15 175.8(3) . . . . ?
C11 B1 C21 C26 -173.9(3) . . . . ?
C61 B1 C21 C26 7.1(4) . . . . ?
C11 B1 C21 C22 -0.4(4) . . . . ?
C61 B1 C21 C22 -179.4(3) . . . . ?
C26 C21 C22 C23 8.3(4) . . . . ?
B1 C21 C22 C23 -165.2(3) . . . . ?
C26 C21 C22 N1 -171.3(3) . . . . ?
B1 C21 C22 N1 15.2(4) . . . . ?
C12 N1 C22 C21 -15.4(4) . . . . ?
C46 N1 C22 C21 164.8(2) . . . . ?
C12 N1 C22 C23 165.0(2) . . . . ?
C46 N1 C22 C23 -14.8(4) . . . . ?
C21 C22 C23 C24 -8.5(4) . . . . ?
N1 C22 C23 C24 171.1(3) . . . . ?
C21 C22 C23 B3 177.8(3) . . . . ?
N1 C22 C23 B3 -2.6(4) . . . . ?
C45 B3 C23 C24 -156.2(3) . . . . ?
C51 B3 C23 C24 18.3(5) . . . . ?
C45 B3 C23 C22 17.2(4) . . . . ?
C51 B3 C23 C22 -168.3(3) . . . . ?
C22 C23 C24 C25 2.7(5) . . . . ?
B3 C23 C24 C25 176.3(3) . . . . ?
C23 C24 C25 C26 3.5(6) . . . . ?
C24 C25 C26 C21 -3.8(6) . . . . ?
C22 C21 C26 C25 -2.1(5) . . . . ?
B1 C21 C26 C25 171.5(3) . . . . ?
C41 B2 C31 C36 -168.9(2) . . . . ?
C13 B2 C31 C36 12.1(4) . . . . ?
C41 B2 C31 C32 8.0(4) . . . . ?
C13 B2 C31 C32 -171.0(3) . . . . ?
C42 N2 C32 C33 174.5(2) . . . . ?
C71 N2 C32 C33 -8.0(4) . . . . ?
C42 N2 C32 C31 -5.5(4) . . . . ?
C71 N2 C32 C31 172.1(2) . . . . ?
C36 C31 C32 N2 177.3(2) . . . . ?
B2 C31 C32 N2 0.1(4) . . . . ?
C36 C31 C32 C33 -2.7(4) . . . . ?
B2 C31 C32 C33 -179.8(2) . . . . ?
N2 C32 C33 C34 -179.8(2) . . . . ?
C31 C32 C33 C34 0.1(4) . . . . ?
C32 C33 C34 C35 1.9(4) . . . . ?
C33 C34 C35 C36 -1.2(4) . . . . ?
C34 C35 C36 C31 -1.6(4) . . . . ?
C32 C31 C36 C35 3.4(4) . . . . ?
B2 C31 C36 C35 -179.7(3) . . . . ?
C31 B2 C41 C46 173.4(2) . . . . ?
C13 B2 C41 C46 -7.5(4) . . . . ?
C31 B2 C41 C42 -11.5(4) . . . . ?
C13 B2 C41 C42 167.6(2) . . . . ?
C32 N2 C42 C43 179.6(2) . . . . ?
C71 N2 C42 C43 2.0(4) . . . . ?
C32 N2 C42 C41 1.9(4) . . . . ?
C71 N2 C42 C41 -175.7(2) . . . . ?
C46 C41 C42 N2 -177.8(2) . . . . ?
B2 C41 C42 N2 6.9(4) . . . . ?
C46 C41 C42 C43 4.6(4) . . . . ?
B2 C41 C42 C43 -170.7(3) . . . . ?
N2 C42 C43 C44 -176.1(3) . . . . ?
C41 C42 C43 C44 1.6(4) . . . . ?
C42 C43 C44 N3 175.1(3) . . . . ?
C42 C43 C44 C45 -6.1(4) . . . . ?
C52 N3 C44 C43 -175.3(3) . . . . ?
C81 N3 C44 C43 4.2(4) . . . . ?
C52 N3 C44 C45 5.8(4) . . . . ?
C81 N3 C44 C45 -174.7(3) . . . . ?
C43 C44 C45 C46 4.3(4) . . . . ?
N3 C44 C45 C46 -176.9(2) . . . . ?
C43 C44 C45 B3 -173.8(3) . . . . ?
N3 C44 C45 B3 5.0(4) . . . . ?
C23 B3 C45 C46 -16.0(4) . . . . ?
C51 B3 C45 C46 168.9(2) . . . . ?
C23 B3 C45 C44 162.0(2) . . . . ?
C51 B3 C45 C44 -13.2(4) . . . . ?
C42 C41 C46 C45 -6.4(4) . . . . ?
B2 C41 C46 C45 168.8(2) . . . . ?
C42 C41 C46 N1 173.9(2) . . . . ?
B2 C41 C46 N1 -10.9(4) . . . . ?
C44 C45 C46 C41 2.2(4) . . . . ?
B3 C45 C46 C41 -179.8(2) . . . . ?
C44 C45 C46 N1 -178.1(2) . . . . ?
B3 C45 C46 N1 -0.1(4) . . . . ?
C12 N1 C46 C41 16.2(3) . . . . ?
C22 N1 C46 C41 -164.0(2) . . . . ?
C12 N1 C46 C45 -163.5(2) . . . . ?
C22 N1 C46 C45 16.3(3) . . . . ?
C45 B3 C51 C56 -168.4(3) . . . . ?
C23 B3 C51 C56 17.3(5) . . . . ?
C45 B3 C51 C52 11.2(4) . . . . ?
C23 B3 C51 C52 -163.1(3) . . . . ?
C44 N3 C52 C53 172.0(3) . . . . ?
C81 N3 C52 C53 -7.5(4) . . . . ?
C44 N3 C52 C51 -7.7(4) . . . . ?
C81 N3 C52 C51 172.8(3) . . . . ?
C56 C51 C52 N3 178.3(3) . . . . ?
B3 C51 C52 N3 -1.3(4) . . . . ?
C56 C51 C52 C53 -1.4(4) . . . . ?
B3 C51 C52 C53 179.0(3) . . . . ?
N3 C52 C53 C54 179.1(3) . . . . ?
C51 C52 C53 C54 -1.2(4) . . . . ?
C52 C53 C54 C55 2.3(5) . . . . ?
C53 C54 C55 C56 -0.7(5) . . . . ?
C54 C55 C56 C51 -2.0(5) . . . . ?
C52 C51 C56 C55 3.0(4) . . . . ?
B3 C51 C56 C55 -177.4(3) . . . . ?
C11 B1 C61 C62 -98.8(3) . . . . ?
C21 B1 C61 C62 80.1(4) . . . . ?
C11 B1 C61 C66 84.3(4) . . . . ?
C21 B1 C61 C66 -96.8(4) . . . . ?
C66 C61 C62 C63 0.3(4) . . . . ?
B1 C61 C62 C63 -176.7(3) . . . . ?
C66 C61 C62 C67 -177.7(3) . . . . ?
B1 C61 C62 C67 5.3(4) . . . . ?
C61 C62 C63 C64 0.3(5) . . . . ?
C67 C62 C63 C64 178.4(3) . . . . ?
C62 C63 C64 C65 -0.8(5) . . . . ?
C62 C63 C64 C68 179.2(3) . . . . ?
C63 C64 C65 C66 0.7(5) . . . . ?
C68 C64 C65 C66 -179.3(4) . . . . ?
C64 C65 C66 C61 -0.1(5) . . . . ?
C64 C65 C66 C69 179.2(3) . . . . ?
C62 C61 C66 C65 -0.5(5) . . . . ?
B1 C61 C66 C65 176.4(3) . . . . ?
C62 C61 C66 C69 -179.7(3) . . . . ?
B1 C61 C66 C69 -2.8(5) . . . . ?
C42 N2 C71 C72 89.0(3) . . . . ?
C32 N2 C71 C72 -88.7(3) . . . . ?
C42 N2 C71 C76 -88.8(3) . . . . ?
C32 N2 C71 C76 93.4(3) . . . . ?
C76 C71 C72 C73 1.7(4) . . . . ?
N2 C71 C72 C73 -176.1(3) . . . . ?
C71 C72 C73 C74 -1.4(5) . . . . ?
C72 C73 C74 C75 0.5(5) . . . . ?
C73 C74 C75 C76 0.0(5) . . . . ?
C72 C71 C76 C75 -1.2(4) . . . . ?
N2 C71 C76 C75 176.7(3) . . . . ?
C74 C75 C76 C71 0.3(5) . . . . ?
C44 N3 C81 C82 -87.6(4) . . . . ?
C52 N3 C81 C82 92.0(4) . . . . ?
C44 N3 C81 C86 91.8(3) . . . . ?
C52 N3 C81 C86 -88.6(4) . . . . ?
C86 C81 C82 C83 0.5(6) . . . . ?
N3 C81 C82 C83 179.9(4) . . . . ?
C81 C82 C83 C84 -0.4(8) . . . . ?
C82 C83 C84 C85 0.3(8) . . . . ?
C83 C84 C85 C86 -0.1(7) . . . . ?
C82 C81 C86 C85 -0.3(5) . . . . ?
N3 C81 C86 C85 -179.7(3) . . . . ?
C84 C85 C86 C81 0.2(5) . . . . ?
